data_7152948
loop_
_publ_author_name
'Li, Yuhao'
'Zhu, Hongjun'
'Chen, Kai'
'Liu, Rui'
'Khallaf, Abdalla'
'Zhang, Xiangning'
'Ni, Jueping'

_publ_section_title
;
 Synthesis, insecticidal activity, and structure-activity relationship
 (SAR) of anthranilic diamides analogs containing oxadiazole rings.
;
_journal_issue 24
_journal_name_full 'Organic &amp; biomolecular chemistry'
_journal_page_first 3979
_journal_page_last 3988
_journal_paper_doi 10.1039/c3ob40345a
_journal_volume 11
_journal_year 2013
_chemical_formula_sum 'C24 H14 Br2 Cl2 N6 O2'
_chemical_formula_weight 649.13
_chemical_name_systematic
;
3-bromo-N-(2-(3-(4-bromophenyl)-1,2,4-oxadiazol-5-yl)-4
-chloro-6-methylphenyl)-1-(3-chloropyridin-2-yl)-1H-pyrazole
-5-carboxamide
;
_space_group_IT_number 2
_symmetry_cell_setting triclinic
_symmetry_space_group_name_Hall '-P 1'
_symmetry_space_group_name_H-M 'P -1'
_atom_sites_solution_hydrogens geom
_atom_sites_solution_primary direct
_atom_sites_solution_secondary difmap
_audit_creation_method SHELXL-97
_cell_angle_alpha 76.53(3)
_cell_angle_beta 80.97(3)
_cell_angle_gamma 86.17(3)
_cell_formula_units_Z 2
_cell_length_a 9.2290(18)
_cell_length_b 11.142(2)
_cell_length_c 12.526(3)
_cell_measurement_reflns_used 25
_cell_measurement_temperature 293(2)
_cell_measurement_theta_max 14
_cell_measurement_theta_min 10
_cell_volume 1236.5(5)
_computing_cell_refinement 'CAD4 Software'
_computing_data_collection 'CAD4 Software(Enraf-Nonius,1985)'
_computing_data_reduction 'XCAD4(Harms & Wocadlo,1995)'
_computing_molecular_graphics SHELXP-97
_computing_publication_material 'SHELXTL (Sheldrick, 1997)'
_computing_structure_refinement 'SHELXL-97 (Sheldrick, 1997)'
_computing_structure_solution 'SHELXS-97 (Sheldrick, 1990)'
_diffrn_ambient_temperature 293(2)
_diffrn_measured_fraction_theta_full 0.998
_diffrn_measured_fraction_theta_max 0.998
_diffrn_measurement_device_type 'Nonius cad4'
_diffrn_measurement_method \w/2\q
_diffrn_radiation_monochromator graphite
_diffrn_radiation_source 'fine-focus sealed tube'
_diffrn_radiation_type MoK\a
_diffrn_radiation_wavelength 0.71073
_diffrn_reflns_av_R_equivalents 0.0542
_diffrn_reflns_av_sigmaI/netI 0.0817
_diffrn_reflns_limit_h_max 11
_diffrn_reflns_limit_h_min 0
_diffrn_reflns_limit_k_max 13
_diffrn_reflns_limit_k_min -13
_diffrn_reflns_limit_l_max 15
_diffrn_reflns_limit_l_min -14
_diffrn_reflns_number 4844
_diffrn_reflns_theta_full 25.38
_diffrn_reflns_theta_max 25.38
_diffrn_reflns_theta_min 1.69
_diffrn_standards_decay_% 1
_diffrn_standards_interval_count 200
_diffrn_standards_interval_time 2h
_diffrn_standards_number 3
_exptl_absorpt_coefficient_mu 3.530
_exptl_absorpt_correction_T_max 0.7191
_exptl_absorpt_correction_T_min 0.5387
_exptl_absorpt_correction_type psi-scan
_exptl_absorpt_process_details '(M. Takahashi, et al., 1989)'
_exptl_crystal_colour colourlrss
_exptl_crystal_density_diffrn 1.744
_exptl_crystal_density_method 'not measured'
_exptl_crystal_description block
_exptl_crystal_F_000 640
_exptl_crystal_size_max 0.20
_exptl_crystal_size_mid 0.10
_exptl_crystal_size_min 0.10
_refine_diff_density_max 1.118
_refine_diff_density_min -0.875
_refine_diff_density_rms 0.107
_refine_ls_extinction_method none
_refine_ls_goodness_of_fit_ref 1.001
_refine_ls_hydrogen_treatment constr
_refine_ls_matrix_type full
_refine_ls_number_parameters 325
_refine_ls_number_reflns 4538
_refine_ls_number_restraints 0
_refine_ls_restrained_S_all 1.001
_refine_ls_R_factor_all 0.1293
_refine_ls_R_factor_gt 0.0657
_refine_ls_shift/su_max 0.000
_refine_ls_shift/su_mean 0.000
_refine_ls_structure_factor_coef Fsqd
_refine_ls_weighting_details 'calc w=1/[\s^2^(Fo^2^)+(0.0900P)^2^+0.0000P] where P=(Fo^2^+2Fc^2^)/3'
_refine_ls_weighting_scheme calc
_refine_ls_wR_factor_gt 0.1490
_refine_ls_wR_factor_ref 0.1713
_reflns_number_gt 2523
_reflns_number_total 4538
_reflns_threshold_expression >2sigma(I)
_cod_data_source_file c3ob40345a.txt
_cod_data_source_block 19
_cod_depositor_comments
;
The following automatic conversions were performed:

'_symmetry_cell_setting' value 'Triclinic' changed to 'triclinic'
according to /home/saulius/struct/CIF-dictionaries/cif_core.dic
dictionary named 'cif_core.dic' version 2.4.2 from 2011-04-26.

Automatic conversion script
Id: cif_fix_values 1891 2012-01-12 08:04:46Z andrius 
;
_cod_original_cell_volume 1236.5(4)
_cod_original_sg_symbol_H-M P-1
_cod_database_code 7152948

loop_
_symmetry_equiv_pos_as_xyz
'x, y, z'
'-x, -y, -z'

loop_
_atom_site_label
_atom_site_type_symbol
_atom_site_fract_x
_atom_site_fract_y
_atom_site_fract_z
_atom_site_U_iso_or_equiv
_atom_site_adp_type
_atom_site_occupancy
_atom_site_symmetry_multiplicity
_atom_site_calc_flag
_atom_site_refinement_flags
Br1 Br 0.49119(9) 0.51860(10) 0.82413(9) 0.0785(4) Uani 1 1 d .
Cl1 Cl 0.9543(2) 0.7139(2) 0.5333(2) 0.0752(7) Uani 1 1 d .
N1 N 0.9153(6) 0.5486(5) 0.7540(5) 0.0432(15) Uani 1 1 d .
O1 O 1.1470(5) 0.6663(5) 0.8131(4) 0.0519(14) Uani 1 1 d .
C1 C 1.0704(8) 0.5945(7) 0.5774(6) 0.0471(19) Uani 1 1 d .
N2 N 1.1297(7) 0.4277(6) 0.7244(5) 0.0526(17) Uani 1 1 d .
Br2 Br 0.15787(8) 0.94492(9) 0.57412(7) 0.0614(3) Uani 1 1 d .
Cl2 Cl 1.36854(19) 1.1760(2) 0.91422(17) 0.0572(6) Uani 1 1 d .
O2 O 0.8951(5) 1.1617(5) 0.7487(4) 0.0531(14) Uani 1 1 d .
C2 C 1.1964(9) 0.5672(8) 0.5086(6) 0.057(2) Uani 1 1 d .
H2B H 1.2194 0.6131 0.4363 0.068 Uiso 1 1 calc R
N3 N 0.7848(6) 0.5040(6) 0.7441(5) 0.0496(16) Uani 1 1 d .
C3 C 1.2831(9) 0.4724(9) 0.5508(8) 0.066(2) Uani 1 1 d .
H3B H 1.3684 0.4525 0.5072 0.079 Uiso 1 1 calc R
N4 N 0.9764(5) 0.7909(5) 0.8885(4) 0.0385(14) Uani 1 1 d .
H4A H 0.8849 0.7975 0.9145 0.046 Uiso 1 1 calc R
C4 C 1.2486(9) 0.4049(8) 0.6561(7) 0.061(2) Uani 1 1 d .
H4B H 1.3114 0.3394 0.6818 0.073 Uiso 1 1 calc R
N5 N 0.8031(5) 0.9788(5) 0.7842(4) 0.0354(13) Uani 1 1 d .
C5 C 1.0442(7) 0.5224(7) 0.6821(6) 0.0425(19) Uani 1 1 d .
C6 C 0.6877(8) 0.5540(7) 0.8115(6) 0.0491(19) Uani 1 1 d .
N6 N 0.7621(6) 1.1755(6) 0.7023(5) 0.0540(17) Uani 1 1 d .
C7 C 0.7479(7) 0.6296(7) 0.8670(6) 0.0436(18) Uani 1 1 d .
H7A H 0.7004 0.6722 0.9188 0.052 Uiso 1 1 calc R
C8 C 0.8976(7) 0.6251(6) 0.8252(6) 0.0383(17) Uani 1 1 d .
C9 C 1.0205(7) 0.6947(7) 0.8420(5) 0.0397(17) Uani 1 1 d .
C10 C 1.0706(6) 0.8816(7) 0.8972(5) 0.0320(16) Uani 1 1 d .
C11 C 1.0381(6) 1.0049(7) 0.8506(5) 0.0330(16) Uani 1 1 d .
C12 C 1.1307(7) 1.0972(7) 0.8566(5) 0.0358(16) Uani 1 1 d .
H12A H 1.1116 1.1799 0.8254 0.043 Uiso 1 1 calc R
C13 C 1.2503(7) 1.0610(7) 0.9103(5) 0.0376(17) Uani 1 1 d .
C14 C 1.2784(7) 0.9423(7) 0.9577(6) 0.0407(18) Uani 1 1 d .
H14A H 1.3612 0.9225 0.9928 0.049 Uiso 1 1 calc R
C15 C 1.1890(7) 0.8493(7) 0.9560(5) 0.0376(17) Uani 1 1 d .
C16 C 1.2182(8) 0.7216(8) 1.0184(6) 0.057(2) Uani 1 1 d .
H16A H 1.1467 0.6679 1.0085 0.086 Uiso 1 1 calc R
H16B H 1.2119 0.7206 1.0959 0.086 Uiso 1 1 calc R
H16C H 1.3146 0.6938 0.9913 0.086 Uiso 1 1 calc R
C17 C 0.9106(6) 1.0422(7) 0.7954(5) 0.0319(15) Uani 1 1 d .
C18 C 0.7165(7) 1.0647(7) 0.7254(5) 0.0346(16) Uani 1 1 d .
C19 C 0.5806(7) 1.0350(7) 0.6902(5) 0.0383(17) Uani 1 1 d .
C20 C 0.5283(7) 0.9172(7) 0.7228(6) 0.0465(19) Uani 1 1 d .
H20A H 0.5783 0.8559 0.7684 0.056 Uiso 1 1 calc R
C21 C 0.4025(7) 0.8893(7) 0.6884(6) 0.0487(19) Uani 1 1 d .
H21A H 0.3671 0.8097 0.7101 0.058 Uiso 1 1 calc R
C22 C 0.3305(7) 0.9817(8) 0.6213(5) 0.0405(18) Uani 1 1 d .
C23 C 0.3787(7) 1.0977(8) 0.5884(6) 0.052(2) Uani 1 1 d .
H23A H 0.3279 1.1584 0.5428 0.063 Uiso 1 1 calc R
C24 C 0.5080(8) 1.1262(7) 0.6241(6) 0.051(2) Uani 1 1 d .
H24A H 0.5427 1.2060 0.6027 0.061 Uiso 1 1 calc R

loop_
_atom_site_aniso_label
_atom_site_aniso_U_11
_atom_site_aniso_U_22
_atom_site_aniso_U_33
_atom_site_aniso_U_23
_atom_site_aniso_U_13
_atom_site_aniso_U_12
Br1 0.0371(5) 0.1033(8) 0.1044(8) -0.0380(6) -0.0101(5) -0.0165(5)
Cl1 0.0655(13) 0.0777(17) 0.0823(17) -0.0017(13) -0.0327(12) -0.0091(12)
N1 0.037(3) 0.058(4) 0.040(4) -0.024(3) -0.001(3) -0.008(3)
O1 0.027(2) 0.077(4) 0.061(3) -0.039(3) -0.002(2) 0.001(2)
C1 0.057(5) 0.048(5) 0.040(5) -0.010(4) -0.014(4) -0.013(4)
N2 0.044(4) 0.059(4) 0.056(4) -0.021(4) -0.002(3) 0.013(3)
Br2 0.0317(4) 0.1122(8) 0.0511(5) -0.0319(5) -0.0153(3) -0.0091(4)
Cl2 0.0362(9) 0.0830(15) 0.0641(13) -0.0307(11) -0.0154(9) -0.0159(9)
O2 0.045(3) 0.056(4) 0.064(4) -0.009(3) -0.030(3) -0.008(3)
C2 0.057(5) 0.081(7) 0.033(4) -0.019(4) 0.010(4) -0.023(5)
N3 0.042(3) 0.063(4) 0.053(4) -0.024(3) -0.013(3) -0.013(3)
C3 0.046(5) 0.089(7) 0.068(7) -0.036(6) 0.008(5) -0.012(5)
N4 0.022(3) 0.053(4) 0.043(4) -0.017(3) -0.004(2) 0.001(3)
C4 0.058(5) 0.075(6) 0.057(6) -0.032(5) -0.013(5) 0.014(5)
N5 0.025(3) 0.055(4) 0.029(3) -0.012(3) -0.009(2) -0.001(3)
C5 0.037(4) 0.065(5) 0.034(4) -0.027(4) 0.000(3) -0.014(4)
C6 0.040(4) 0.055(5) 0.057(5) -0.020(4) -0.010(4) -0.004(4)
N6 0.044(3) 0.052(4) 0.071(5) -0.003(3) -0.041(3) -0.001(3)
C7 0.033(4) 0.048(5) 0.050(5) -0.014(4) -0.005(3) 0.000(3)
C8 0.033(4) 0.040(4) 0.043(4) -0.010(3) -0.009(3) 0.005(3)
C9 0.031(4) 0.061(5) 0.031(4) -0.016(4) -0.007(3) -0.007(3)
C10 0.023(3) 0.056(5) 0.020(3) -0.013(3) -0.004(3) -0.007(3)
C11 0.023(3) 0.058(5) 0.019(3) -0.013(3) -0.002(3) 0.001(3)
C12 0.031(3) 0.052(5) 0.026(4) -0.013(3) -0.002(3) -0.006(3)
C13 0.027(3) 0.065(6) 0.028(4) -0.022(4) -0.004(3) -0.010(3)
C14 0.027(3) 0.062(6) 0.037(4) -0.018(4) -0.009(3) 0.004(3)
C15 0.032(3) 0.055(5) 0.030(4) -0.018(4) -0.006(3) 0.002(3)
C16 0.049(4) 0.081(7) 0.047(5) -0.022(5) -0.017(4) 0.012(4)
C17 0.026(3) 0.043(5) 0.031(4) -0.016(3) -0.006(3) 0.002(3)
C18 0.030(3) 0.046(5) 0.031(4) -0.011(3) -0.007(3) -0.003(3)
C19 0.030(3) 0.059(5) 0.029(4) -0.012(4) -0.012(3) 0.005(3)
C20 0.032(4) 0.059(5) 0.046(5) -0.003(4) -0.015(3) 0.003(4)
C21 0.042(4) 0.061(5) 0.046(5) -0.014(4) -0.011(4) -0.011(4)
C22 0.025(3) 0.074(6) 0.028(4) -0.023(4) -0.006(3) 0.004(4)
C23 0.032(4) 0.075(6) 0.056(5) -0.020(4) -0.021(4) 0.010(4)
C24 0.047(4) 0.052(5) 0.055(5) -0.014(4) -0.011(4) 0.001(4)

loop_
_atom_type_symbol
_atom_type_description
_atom_type_scat_dispersion_real
_atom_type_scat_dispersion_imag
_atom_type_scat_source
C C 0.0033 0.0016 'International Tables Vol C Tables 4.2.6.8 and 6.1.1.4'
H H 0.0000 0.0000 'International Tables Vol C Tables 4.2.6.8 and 6.1.1.4'
N N 0.0061 0.0033 'International Tables Vol C Tables 4.2.6.8 and 6.1.1.4'
O O 0.0106 0.0060 'International Tables Vol C Tables 4.2.6.8 and 6.1.1.4'
Cl Cl 0.1484 0.1585 'International Tables Vol C Tables 4.2.6.8 and 6.1.1.4'
Br Br -0.2901 2.4595 'International Tables Vol C Tables 4.2.6.8 and 6.1.1.4'

loop_
_geom_angle_atom_site_label_1
_geom_angle_atom_site_label_2
_geom_angle_atom_site_label_3
_geom_angle
C8 N1 N3 112.0(5)
C8 N1 C5 129.1(6)
N3 N1 C5 118.4(5)
C5 C1 C2 117.7(7)
C5 C1 Cl1 120.9(6)
C2 C1 Cl1 121.4(6)
C4 N2 C5 115.2(7)
C17 O2 N6 106.3(5)
C3 C2 C1 117.4(8)
C3 C2 H2B 121.3
C1 C2 H2B 121.3
C6 N3 N1 103.6(5)
C2 C3 C4 121.1(8)
C2 C3 H3B 119.4
C4 C3 H3B 119.4
C9 N4 C10 124.1(5)
C9 N4 H4A 117.9
C10 N4 H4A 117.9
N2 C4 C3 123.4(8)
N2 C4 H4B 118.3
C3 C4 H4B 118.3
C17 N5 C18 103.7(6)
N2 C5 C1 125.2(7)
N2 C5 N1 116.2(6)
C1 C5 N1 118.6(7)
N3 C6 C7 114.3(6)
N3 C6 Br1 118.6(5)
C7 C6 Br1 127.0(6)
C18 N6 O2 103.2(5)
C6 C7 C8 102.7(6)
C6 C7 H7A 128.6
C8 C7 H7A 128.6
N1 C8 C7 107.3(6)
N1 C8 C9 122.4(6)
C7 C8 C9 130.2(6)
O1 C9 N4 125.1(6)
O1 C9 C8 121.3(6)
N4 C9 C8 113.6(6)
C15 C10 C11 120.8(6)
C15 C10 N4 120.7(6)
C11 C10 N4 118.4(5)
C10 C11 C12 119.8(6)
C10 C11 C17 122.2(6)
C12 C11 C17 118.0(6)
C13 C12 C11 117.5(7)
C13 C12 H12A 121.2
C11 C12 H12A 121.2
C14 C13 C12 122.2(6)
C14 C13 Cl2 120.4(5)
C12 C13 Cl2 117.4(6)
C13 C14 C15 122.3(6)
C13 C14 H14A 118.9
C15 C14 H14A 118.9
C14 C15 C10 117.2(7)
C14 C15 C16 119.7(6)
C10 C15 C16 123.0(6)
C15 C16 H16A 109.5
C15 C16 H16B 109.5
H16A C16 H16B 109.5
C15 C16 H16C 109.5
H16A C16 H16C 109.5
H16B C16 H16C 109.5
N5 C17 O2 112.1(5)
N5 C17 C11 131.0(7)
O2 C17 C11 116.8(6)
N6 C18 N5 114.7(6)
N6 C18 C19 121.8(6)
N5 C18 C19 123.5(6)
C24 C19 C20 120.4(6)
C24 C19 C18 118.8(7)
C20 C19 C18 120.7(6)
C21 C20 C19 120.6(7)
C21 C20 H20A 119.7
C19 C20 H20A 119.7
C22 C21 C20 118.5(7)
C22 C21 H21A 120.7
C20 C21 H21A 120.7
C23 C22 C21 122.3(6)
C23 C22 Br2 118.8(5)
C21 C22 Br2 118.9(6)
C22 C23 C24 119.1(7)
C22 C23 H23A 120.4
C24 C23 H23A 120.4
C19 C24 C23 119.1(7)
C19 C24 H24A 120.5
C23 C24 H24A 120.5

loop_
_geom_bond_atom_site_label_1
_geom_bond_atom_site_label_2
_geom_bond_distance
Br1 C6 1.856(7)
Cl1 C1 1.696(8)
N1 C8 1.356(8)
N1 N3 1.367(7)
N1 C5 1.433(8)
O1 C9 1.211(7)
C1 C5 1.364(10)
C1 C2 1.395(10)
N2 C4 1.330(9)
N2 C5 1.332(9)
Br2 C22 1.884(6)
Cl2 C13 1.752(7)
O2 C17 1.333(8)
O2 N6 1.423(7)
C2 C3 1.340(11)
C2 H2B 0.9300
N3 C6 1.320(9)
C3 C4 1.358(11)
C3 H3B 0.9300
N4 C9 1.346(9)
N4 C10 1.410(8)
N4 H4A 0.8600
C4 H4B 0.9300
N5 C17 1.298(8)
N5 C18 1.361(8)
C6 C7 1.399(10)
N6 C18 1.284(9)
C7 C8 1.400(9)
C7 H7A 0.9300
C8 C9 1.483(9)
C10 C15 1.394(9)
C10 C11 1.394(9)
C11 C12 1.403(9)
C11 C17 1.446(8)
C12 C13 1.371(9)
C12 H12A 0.9300
C13 C14 1.344(10)
C14 C15 1.373(9)
C14 H14A 0.9300
C15 C16 1.485(10)
C16 H16A 0.9600
C16 H16B 0.9600
C16 H16C 0.9600
C18 C19 1.474(9)
C19 C24 1.364(10)
C19 C20 1.378(10)
C20 C21 1.377(9)
C20 H20A 0.9300
C21 C22 1.374(10)
C21 H21A 0.9300
C22 C23 1.345(11)
C23 C24 1.417(10)
C23 H23A 0.9300
C24 H24A 0.9300

loop_
_geom_torsion_atom_site_label_1
_geom_torsion_atom_site_label_2
_geom_torsion_atom_site_label_3
_geom_torsion_atom_site_label_4
_geom_torsion
C5 C1 C2 C3 -0.3(10)
Cl1 C1 C2 C3 179.0(6)
C8 N1 N3 C6 -0.6(8)
C5 N1 N3 C6 -173.6(7)
C1 C2 C3 C4 0.6(12)
C5 N2 C4 C3 0.4(12)
C2 C3 C4 N2 -0.6(13)
C4 N2 C5 C1 -0.1(11)
C4 N2 C5 N1 179.9(6)
C2 C1 C5 N2 0.1(11)
Cl1 C1 C5 N2 -179.2(6)
C2 C1 C5 N1 -179.9(6)
Cl1 C1 C5 N1 0.8(9)
C8 N1 C5 N2 90.6(9)
N3 N1 C5 N2 -97.8(8)
C8 N1 C5 C1 -89.4(9)
N3 N1 C5 C1 82.2(8)
N1 N3 C6 C7 -0.5(9)
N1 N3 C6 Br1 179.7(5)
C17 O2 N6 C18 -0.7(7)
N3 C6 C7 C8 1.3(9)
Br1 C6 C7 C8 -178.9(6)
N3 N1 C8 C7 1.4(8)
C5 N1 C8 C7 173.5(7)
N3 N1 C8 C9 -174.1(6)
C5 N1 C8 C9 -2.0(12)
C6 C7 C8 N1 -1.6(8)
C6 C7 C8 C9 173.4(7)
C10 N4 C9 O1 8.5(11)
C10 N4 C9 C8 -169.9(6)
N1 C8 C9 O1 -16.9(11)
C7 C8 C9 O1 168.7(7)
N1 C8 C9 N4 161.5(6)
C7 C8 C9 N4 -12.9(11)
C9 N4 C10 C15 -60.2(9)
C9 N4 C10 C11 123.0(7)
C15 C10 C11 C12 4.0(9)
N4 C10 C11 C12 -179.2(5)
C15 C10 C11 C17 -175.9(6)
N4 C10 C11 C17 0.9(9)
C10 C11 C12 C13 -0.7(9)
C17 C11 C12 C13 179.2(6)
C11 C12 C13 C14 -1.2(9)
C11 C12 C13 Cl2 178.2(4)
C12 C13 C14 C15 -0.3(10)
Cl2 C13 C14 C15 -179.7(5)
C13 C14 C15 C10 3.5(10)
C13 C14 C15 C16 -174.5(6)
C11 C10 C15 C14 -5.3(9)
N4 C10 C15 C14 177.9(6)
C11 C10 C15 C16 172.6(6)
N4 C10 C15 C16 -4.1(9)
C18 N5 C17 O2 0.9(7)
C18 N5 C17 C11 179.5(6)
N6 O2 C17 N5 -0.1(7)
N6 O2 C17 C11 -178.9(5)
C10 C11 C17 N5 5.0(10)
C12 C11 C17 N5 -174.9(6)
C10 C11 C17 O2 -176.5(6)
C12 C11 C17 O2 3.7(8)
O2 N6 C18 N5 1.3(8)
O2 N6 C18 C19 -178.8(6)
C17 N5 C18 N6 -1.4(8)
C17 N5 C18 C19 178.7(6)
N6 C18 C19 C24 5.2(10)
N5 C18 C19 C24 -174.9(6)
N6 C18 C19 C20 -175.3(7)
N5 C18 C19 C20 4.7(10)
C24 C19 C20 C21 0.5(11)
C18 C19 C20 C21 -179.0(6)
C19 C20 C21 C22 -0.2(11)
C20 C21 C22 C23 0.0(11)
C20 C21 C22 Br2 -179.7(5)
C21 C22 C23 C24 -0.1(11)
Br2 C22 C23 C24 179.6(5)
C20 C19 C24 C23 -0.6(11)
C18 C19 C24 C23 178.9(6)
C22 C23 C24 C19 0.4(11)
